data_4133518
loop_
_publ_author_name
'Gerwien, Aaron'
'Mayer, Peter'
'Dube, Henry'

_publ_section_title
;
 Photon-Only Molecular Motor with Reverse Temperature-Dependent
 Efficiency.
;
_journal_issue 48
_journal_name_full 'Journal of the American Chemical Society'
_journal_page_first 16442
_journal_page_last 16445
_journal_paper_doi 10.1021/jacs.8b10660
_journal_volume 140
_journal_year 2018
_chemical_formula_moiety 'C20 H20 O3 S'
_chemical_formula_sum 'C20 H20 O3 S'
_chemical_formula_weight 340.42
_chemical_name_common 175-F1
_space_group_crystal_system triclinic
_space_group_IT_number 2
_space_group_name_Hall '-P 1'
_space_group_name_H-M_alt 'P -1'
_atom_sites_solution_hydrogens geom
_audit_block_code C20H20O3S_vv300_dube
_audit_creation_method 'APEX3 v2016.9-0'
_audit_update_record 24-Apr-17
_cell_angle_alpha 83.607(2)
_cell_angle_beta 86.533(2)
_cell_angle_gamma 87.048(2)
_cell_formula_units_Z 4
_cell_length_a 8.3514(4)
_cell_length_b 13.3861(6)
_cell_length_c 15.2817(7)
_cell_measurement_reflns_used 9549
_cell_measurement_temperature 100.(2)
_cell_measurement_theta_max 26.3707
_cell_measurement_theta_min 2.6865
_cell_volume 1692.92(14)
_computing_cell_refinement 'SAINT V8.37A (Bruker AXS Inc., 2015)'
_computing_data_collection 'APEX3 v2016.5-0, Bruker AXS (2016)'
_computing_data_reduction 'SAINT V8.37A (Bruker AXS Inc., 2015)'
_computing_molecular_graphics 'shelXle (C.B. Huebschle, rev 807)'
_computing_structure_refinement 'SHELXL-2014/7 (Sheldrick, 2014)'
_computing_structure_solution 'XT, VERSION 2014/5'
_diffrn_ambient_temperature 100.(2)
_diffrn_detector_area_resol_mean 7.4074
_diffrn_measured_fraction_theta_full 0.990
_diffrn_measured_fraction_theta_max 0.987
_diffrn_measurement_device 'fixed-chi three-circle diffractometer'
_diffrn_measurement_device_type 'Bruker D8 Venture TXS'
_diffrn_measurement_method 'mix of phi and omega scans'
_diffrn_radiation_monochromator 'focusing mirrors'
_diffrn_radiation_type MoK\a
_diffrn_radiation_wavelength 0.71073
_diffrn_reflns_av_R_equivalents 0.0387
_diffrn_reflns_av_unetI/netI 0.0448
_diffrn_reflns_Laue_measured_fraction_full 0.990
_diffrn_reflns_Laue_measured_fraction_max 0.987
_diffrn_reflns_limit_h_max 10
_diffrn_reflns_limit_h_min -10
_diffrn_reflns_limit_k_max 16
_diffrn_reflns_limit_k_min -16
_diffrn_reflns_limit_l_max 19
_diffrn_reflns_limit_l_min -18
_diffrn_reflns_number 19349
_diffrn_reflns_point_group_measured_fraction_full 0.990
_diffrn_reflns_point_group_measured_fraction_max 0.987
_diffrn_reflns_theta_full 25.242
_diffrn_reflns_theta_max 26.372
_diffrn_reflns_theta_min 3.211
_diffrn_source 'rotating anode (TXS)'
_diffrn_source_current 50
_diffrn_source_power 2.5
_diffrn_source_type 'Bruker TXS'
_diffrn_source_voltage 50
_exptl_absorpt_coefficient_mu 0.206
_exptl_absorpt_correction_T_max 0.9705
_exptl_absorpt_correction_T_min 0.8916
_exptl_absorpt_correction_type multi-scan
_exptl_absorpt_process_details
;
SADABS-2016/2 - Bruker AXS area detector scaling and absorption correction
;
_exptl_crystal_colour yellow
_exptl_crystal_density_diffrn 1.336
_exptl_crystal_density_method 'not measured'
_exptl_crystal_description block
_exptl_crystal_F_000 720
_exptl_crystal_size_max 0.100
_exptl_crystal_size_mid 0.080
_exptl_crystal_size_min 0.050
_refine_diff_density_max 0.391
_refine_diff_density_min -0.446
_refine_diff_density_rms 0.055
_refine_ls_extinction_method none
_refine_ls_goodness_of_fit_ref 1.039
_refine_ls_hydrogen_treatment constr
_refine_ls_matrix_type full
_refine_ls_number_parameters 441
_refine_ls_number_reflns 6838
_refine_ls_number_restraints 0
_refine_ls_restrained_S_all 1.039
_refine_ls_R_factor_all 0.0611
_refine_ls_R_factor_gt 0.0420
_refine_ls_shift/su_max 0.001
_refine_ls_shift/su_mean 0.000
_refine_ls_structure_factor_coef Fsqd
_refine_ls_weighting_details 'w=1/[\s^2^(Fo^2^)+(0.0312P)^2^+1.4998P] where P=(Fo^2^+2Fc^2^)/3'
_refine_ls_weighting_scheme calc
_refine_ls_wR_factor_gt 0.0934
_refine_ls_wR_factor_ref 0.1041
_reflns_Friedel_coverage 0.000
_reflns_number_gt 5350
_reflns_number_total 6838
_reflns_threshold_expression 'I > 2\s(I)'
_cod_data_source_file ja8b10660_si_002.cif
_cod_data_source_block vv300
_cod_depositor_comments
;
The following automatic conversions were performed:

data item '_exptl_absorpt_correction_type' value 'Multi-Scan' was
changed to 'multi-scan' in accordance with the
/home/saulius/struct/COD-crude-data/automatic-downloads/DataCite-retrospective/ACS/depositions/lib/dictionaries/cif_core.dic
dictionary named 'cif_core.dic' version 2.4.2 last updated on
2011-04-26.

Automatic conversion script
Id: cif_fix_values 6909 2019-04-08 15:41:33Z antanas 
;
_cod_database_code 4133518
_shelx_estimated_absorpt_t_min 0.980
_shelx_estimated_absorpt_t_max 0.990
_shelx_space_group_comment
;
The symmetry employed for this shelxl refinement is uniquely defined
by the following loop, which should always be used as a source of
symmetry information in preference to the above space-group names.
They are only intended as comments.
;

loop_
_space_group_symop_operation_xyz
'x, y, z'
'-x, -y, -z'

loop_
_atom_site_label
_atom_site_type_symbol
_atom_site_fract_x
_atom_site_fract_y
_atom_site_fract_z
_atom_site_U_iso_or_equiv
_atom_site_adp_type
_atom_site_occupancy
_atom_site_site_symmetry_order
_atom_site_calc_flag
_atom_site_refinement_flags_posn
_atom_site_refinement_flags_adp
S1 S 0.81960(7) 0.16360(4) 0.82249(3) 0.02236(13) Uani 1 1 d . .
S2 S 0.64908(6) 0.62584(4) 0.18852(3) 0.02104(13) Uani 1 1 d . .
O1 O 0.6720(2) 0.16850(12) 0.88235(10) 0.0302(4) Uani 1 1 d . .
O2 O 0.7287(2) 0.15374(12) 0.57419(10) 0.0355(4) Uani 1 1 d . .
O3 O 0.52807(16) -0.06725(11) 0.84890(9) 0.0220(3) Uani 1 1 d . .
O4 O 0.78563(19) 0.63073(11) 0.12083(9) 0.0267(3) Uani 1 1 d . .
O5 O 0.7154(2) 0.53399(11) 0.43761(9) 0.0289(4) Uani 1 1 d . .
O6 O 0.95234(16) 0.39321(11) 0.15482(9) 0.0231(3) Uani 1 1 d . .
C1 C 0.8250(2) 0.28078(16) 0.75403(13) 0.0209(4) Uani 1 1 d . .
C2 C 0.8707(3) 0.36992(16) 0.78153(14) 0.0240(5) Uani 1 1 d . .
H2 H 0.9065 0.3718 0.8391 0.029 Uiso 1 1 calc R U
C3 C 0.8627(3) 0.45618(17) 0.72248(14) 0.0275(5) Uani 1 1 d . .
H3 H 0.8943 0.5180 0.7397 0.033 Uiso 1 1 calc R U
C4 C 0.8090(3) 0.45354(17) 0.63809(14) 0.0284(5) Uani 1 1 d . .
H4 H 0.8005 0.5139 0.5993 0.034 Uiso 1 1 calc R U
C5 C 0.7678(3) 0.36368(17) 0.61056(14) 0.0272(5) Uani 1 1 d . .
H5 H 0.7326 0.3616 0.5529 0.033 Uiso 1 1 calc R U
C6 C 0.7790(3) 0.27629(16) 0.66904(13) 0.0219(4) Uani 1 1 d . .
C7 C 0.7557(3) 0.17321(16) 0.64750(13) 0.0236(5) Uani 1 1 d . .
C8 C 0.7796(2) 0.09907(16) 0.72771(13) 0.0201(4) Uani 1 1 d . .
C9 C 0.7792(2) -0.00232(15) 0.74069(13) 0.0182(4) Uani 1 1 d . .
C10 C 0.8045(2) -0.05026(15) 0.83285(13) 0.0181(4) Uani 1 1 d . .
C11 C 0.6722(2) -0.08358(15) 0.88684(13) 0.0182(4) Uani 1 1 d . .
C12 C 0.6929(2) -0.13006(15) 0.97163(13) 0.0195(4) Uani 1 1 d . .
H12 H 0.6030 -0.1536 1.0078 0.023 Uiso 1 1 calc R U
C13 C 0.8464(2) -0.14175(15) 1.00304(13) 0.0208(4) Uani 1 1 d . .
H13 H 0.8607 -0.1732 1.0611 0.025 Uiso 1 1 calc R U
C14 C 0.9783(3) -0.10826(16) 0.95115(14) 0.0224(4) Uani 1 1 d . .
H14 H 1.0825 -0.1160 0.9734 0.027 Uiso 1 1 calc R U
C15 C 0.9568(2) -0.06296(16) 0.86571(14) 0.0216(4) Uani 1 1 d . .
H15 H 1.0473 -0.0405 0.8295 0.026 Uiso 1 1 calc R U
C16 C 0.7641(2) -0.07464(15) 0.66999(13) 0.0196(4) Uani 1 1 d . .
C17 C 0.7738(3) -0.18509(16) 0.71055(14) 0.0235(5) Uani 1 1 d . .
H17A H 0.7675 -0.2293 0.6640 0.035 Uiso 1 1 calc R U
H17B H 0.6843 -0.1971 0.7544 0.035 Uiso 1 1 calc R U
H17C H 0.8757 -0.1992 0.7391 0.035 Uiso 1 1 calc R U
C18 C 0.6045(3) -0.05692(16) 0.62421(14) 0.0236(5) Uani 1 1 d . .
H18A H 0.6013 -0.1030 0.5789 0.035 Uiso 1 1 calc R U
H18B H 0.5956 0.0127 0.5967 0.035 Uiso 1 1 calc R U
H18C H 0.5148 -0.0692 0.6679 0.035 Uiso 1 1 calc R U
C19 C 0.9080(3) -0.05934(18) 0.60267(14) 0.0273(5) Uani 1 1 d . .
H19A H 0.9062 -0.1078 0.5592 0.041 Uiso 1 1 calc R U
H19B H 1.0082 -0.0696 0.6334 0.041 Uiso 1 1 calc R U
H19C H 0.9011 0.0092 0.5726 0.041 Uiso 1 1 calc R U
C20 C 0.3889(2) -0.09894(17) 0.90177(14) 0.0254(5) Uani 1 1 d . .
H20A H 0.2930 -0.0822 0.8682 0.038 Uiso 1 1 calc R U
H20B H 0.3800 -0.0645 0.9553 0.038 Uiso 1 1 calc R U
H20C H 0.3982 -0.1718 0.9180 0.038 Uiso 1 1 calc R U
C21 C 0.6756(2) 0.72227(16) 0.25771(13) 0.0209(4) Uani 1 1 d . .
C22 C 0.6647(3) 0.82461(16) 0.22927(14) 0.0249(5) Uani 1 1 d . .
H22 H 0.6366 0.8483 0.1710 0.030 Uiso 1 1 calc R U
C23 C 0.6963(3) 0.89077(17) 0.28889(15) 0.0302(5) Uani 1 1 d . .
H23 H 0.6925 0.9610 0.2707 0.036 Uiso 1 1 calc R U
C24 C 0.7337(3) 0.85641(17) 0.37516(15) 0.0325(5) Uani 1 1 d . .
H24 H 0.7561 0.9033 0.4146 0.039 Uiso 1 1 calc R U
C25 C 0.7383(3) 0.75467(17) 0.40363(14) 0.0282(5) Uani 1 1 d . .
H25 H 0.7610 0.7311 0.4627 0.034 Uiso 1 1 calc R U
C26 C 0.7092(3) 0.68766(16) 0.34385(13) 0.0217(4) Uani 1 1 d . .
C27 C 0.7073(2) 0.57679(16) 0.36352(13) 0.0215(4) Uani 1 1 d . .
C28 C 0.6884(2) 0.52995(15) 0.28014(13) 0.0185(4) Uani 1 1 d . .
C29 C 0.6939(2) 0.43250(15) 0.26365(13) 0.0178(4) Uani 1 1 d . .
C30 C 0.6732(2) 0.41200(15) 0.17048(13) 0.0178(4) Uani 1 1 d . .
C31 C 0.8092(2) 0.38967(15) 0.11682(13) 0.0178(4) Uani 1 1 d . .
C32 C 0.7934(2) 0.36581(15) 0.03188(13) 0.0194(4) Uani 1 1 d . .
H32 H 0.8859 0.3508 -0.0044 0.023 Uiso 1 1 calc R U
C33 C 0.6411(2) 0.36400(15) 0.00023(13) 0.0207(4) Uani 1 1 d . .
H33 H 0.6300 0.3472 -0.0578 0.025 Uiso 1 1 calc R U
C34 C 0.5058(3) 0.38628(16) 0.05218(14) 0.0229(5) Uani 1 1 d . .
H34 H 0.4022 0.3850 0.0300 0.027 Uiso 1 1 calc R U
C35 C 0.5225(2) 0.41056(16) 0.13713(14) 0.0209(4) Uani 1 1 d . .
H35 H 0.4296 0.4264 0.1728 0.025 Uiso 1 1 calc R U
C36 C 0.7154(2) 0.33948(15) 0.33173(13) 0.0201(4) Uani 1 1 d . .
C37 C 0.7211(3) 0.24091(16) 0.28838(14) 0.0241(5) Uani 1 1 d . .
H37A H 0.7290 0.1835 0.3339 0.036 Uiso 1 1 calc R U
H37B H 0.8149 0.2390 0.2467 0.036 Uiso 1 1 calc R U
H37C H 0.6231 0.2374 0.2569 0.036 Uiso 1 1 calc R U
C38 C 0.5667(3) 0.33763(17) 0.39688(14) 0.0242(5) Uani 1 1 d . .
H38A H 0.5768 0.2791 0.4412 0.036 Uiso 1 1 calc R U
H38B H 0.4698 0.3332 0.3647 0.036 Uiso 1 1 calc R U
H38C H 0.5591 0.3993 0.4262 0.036 Uiso 1 1 calc R U
C39 C 0.8728(2) 0.34092(16) 0.37866(14) 0.0225(4) Uani 1 1 d . .
H39A H 0.8805 0.2826 0.4233 0.034 Uiso 1 1 calc R U
H39B H 0.8742 0.4029 0.4072 0.034 Uiso 1 1 calc R U
H39C H 0.9641 0.3382 0.3354 0.034 Uiso 1 1 calc R U
C40 C 1.0945(2) 0.37677(18) 0.10071(15) 0.0273(5) Uani 1 1 d . .
H40A H 1.1890 0.3820 0.1347 0.041 Uiso 1 1 calc R U
H40B H 1.0971 0.4275 0.0493 0.041 Uiso 1 1 calc R U
H40C H 1.0952 0.3095 0.0810 0.041 Uiso 1 1 calc R U

loop_
_atom_site_aniso_label
_atom_site_aniso_U_11
_atom_site_aniso_U_22
_atom_site_aniso_U_33
_atom_site_aniso_U_23
_atom_site_aniso_U_13
_atom_site_aniso_U_12
S1 0.0291(3) 0.0220(3) 0.0162(2) 0.0001(2) -0.0040(2) -0.0055(2)
S2 0.0243(3) 0.0214(3) 0.0175(3) -0.0011(2) -0.0041(2) -0.0002(2)
O1 0.0419(10) 0.0280(8) 0.0206(8) -0.0043(6) 0.0093(7) -0.0101(7)
O2 0.0637(12) 0.0240(8) 0.0204(8) 0.0007(7) -0.0124(8) -0.0105(8)
O3 0.0128(7) 0.0302(8) 0.0213(7) 0.0050(6) -0.0009(6) -0.0029(6)
O4 0.0359(9) 0.0246(8) 0.0187(7) -0.0015(6) 0.0041(6) -0.0023(7)
O5 0.0447(10) 0.0239(8) 0.0179(8) -0.0009(6) -0.0059(7) 0.0009(7)
O6 0.0135(7) 0.0362(9) 0.0211(7) -0.0095(6) -0.0010(6) -0.0019(6)
C1 0.0206(11) 0.0232(11) 0.0188(10) -0.0008(8) 0.0001(8) -0.0053(8)
C2 0.0275(12) 0.0276(12) 0.0176(10) -0.0021(9) -0.0025(9) -0.0076(9)
C3 0.0356(13) 0.0239(11) 0.0242(11) -0.0047(9) 0.0003(10) -0.0120(9)
C4 0.0410(14) 0.0218(11) 0.0220(11) 0.0013(9) -0.0020(10) -0.0060(10)
C5 0.0380(13) 0.0254(12) 0.0186(11) -0.0001(9) -0.0039(9) -0.0058(10)
C6 0.0244(11) 0.0234(11) 0.0180(10) -0.0017(8) -0.0006(8) -0.0053(8)
C7 0.0301(12) 0.0226(11) 0.0182(10) 0.0004(8) -0.0026(9) -0.0053(9)
C8 0.0197(11) 0.0253(11) 0.0161(10) -0.0035(8) -0.0013(8) -0.0049(8)
C9 0.0114(10) 0.0240(11) 0.0188(10) -0.0010(8) 0.0019(8) -0.0029(8)
C10 0.0175(10) 0.0183(10) 0.0180(10) -0.0002(8) -0.0015(8) -0.0014(8)
C11 0.0141(10) 0.0194(10) 0.0214(10) -0.0034(8) -0.0005(8) -0.0002(8)
C12 0.0180(10) 0.0205(10) 0.0196(10) -0.0011(8) 0.0029(8) -0.0032(8)
C13 0.0238(11) 0.0213(11) 0.0168(10) 0.0013(8) -0.0041(8) -0.0010(8)
C14 0.0174(11) 0.0256(11) 0.0240(11) 0.0002(9) -0.0035(8) -0.0016(8)
C15 0.0149(10) 0.0251(11) 0.0240(11) 0.0001(9) 0.0006(8) -0.0032(8)
C16 0.0191(11) 0.0208(10) 0.0187(10) -0.0003(8) -0.0007(8) -0.0021(8)
C17 0.0238(11) 0.0218(11) 0.0250(11) -0.0027(9) -0.0029(9) -0.0002(8)
C18 0.0260(12) 0.0220(11) 0.0233(11) -0.0022(9) -0.0062(9) -0.0016(9)
C19 0.0260(12) 0.0314(12) 0.0243(11) -0.0051(9) 0.0054(9) -0.0052(9)
C20 0.0127(10) 0.0339(12) 0.0274(11) 0.0051(9) 0.0008(8) -0.0015(9)
C21 0.0190(11) 0.0245(11) 0.0192(10) -0.0035(8) -0.0004(8) 0.0003(8)
C22 0.0278(12) 0.0244(11) 0.0207(11) -0.0001(9) 0.0036(9) 0.0045(9)
C23 0.0404(14) 0.0203(11) 0.0283(12) -0.0012(9) 0.0048(10) 0.0016(10)
C24 0.0483(15) 0.0243(12) 0.0260(12) -0.0074(10) -0.0012(11) -0.0043(10)
C25 0.0399(14) 0.0242(12) 0.0205(11) -0.0025(9) -0.0033(10) -0.0001(10)
C26 0.0227(11) 0.0208(11) 0.0211(10) -0.0011(8) -0.0008(8) 0.0013(8)
C27 0.0223(11) 0.0239(11) 0.0182(10) -0.0027(9) -0.0004(8) -0.0009(8)
C28 0.0166(10) 0.0220(10) 0.0165(10) -0.0003(8) -0.0007(8) -0.0008(8)
C29 0.0106(9) 0.0238(11) 0.0186(10) -0.0007(8) -0.0010(7) -0.0009(8)
C30 0.0181(10) 0.0180(10) 0.0173(10) -0.0016(8) 0.0001(8) -0.0018(8)
C31 0.0143(10) 0.0176(10) 0.0217(10) -0.0019(8) -0.0019(8) -0.0022(7)
C32 0.0181(10) 0.0194(10) 0.0205(10) -0.0024(8) -0.0003(8) 0.0007(8)
C33 0.0236(11) 0.0214(11) 0.0178(10) -0.0044(8) -0.0043(8) -0.0014(8)
C34 0.0195(11) 0.0257(11) 0.0240(11) -0.0024(9) -0.0063(9) -0.0022(8)
C35 0.0159(10) 0.0241(11) 0.0229(10) -0.0033(9) 0.0002(8) -0.0020(8)
C36 0.0196(11) 0.0219(11) 0.0188(10) -0.0024(8) -0.0004(8) -0.0025(8)
C37 0.0261(12) 0.0201(11) 0.0263(11) -0.0020(9) -0.0032(9) -0.0027(9)
C38 0.0232(11) 0.0272(12) 0.0221(11) -0.0015(9) 0.0012(9) -0.0046(9)
C39 0.0212(11) 0.0230(11) 0.0230(11) 0.0000(9) -0.0041(8) -0.0009(8)
C40 0.0128(11) 0.0408(13) 0.0299(12) -0.0119(10) 0.0024(9) -0.0018(9)

loop_
_atom_type_symbol
_atom_type_description
_atom_type_scat_dispersion_real
_atom_type_scat_dispersion_imag
_atom_type_scat_source
C C 0.0033 0.0016 'International Tables Vol C Tables 4.2.6.8 and 6.1.1.4'
H H 0.0000 0.0000 'International Tables Vol C Tables 4.2.6.8 and 6.1.1.4'
O O 0.0106 0.0060 'International Tables Vol C Tables 4.2.6.8 and 6.1.1.4'
S S 0.1246 0.1234 'International Tables Vol C Tables 4.2.6.8 and 6.1.1.4'

loop_
_geom_angle_atom_site_label_1
_geom_angle_atom_site_label_2
_geom_angle_atom_site_label_3
_geom_angle
O1 S1 C1 106.92(10)
O1 S1 C8 109.88(9)
C1 S1 C8 90.33(9)
O4 S2 C21 106.61(9)
O4 S2 C28 111.52(9)
C21 S2 C28 90.12(9)
C11 O3 C20 116.83(15)
C31 O6 C40 116.90(15)
C6 C1 C2 121.51(19)
C6 C1 S1 114.26(15)
C2 C1 S1 124.23(16)
C3 C2 C1 118.04(19)
C3 C2 H2 121.0
C1 C2 H2 121.0
C2 C3 C4 120.9(2)
C2 C3 H3 119.5
C4 C3 H3 119.5
C5 C4 C3 120.5(2)
C5 C4 H4 119.7
C3 C4 H4 119.7
C4 C5 C6 118.8(2)
C4 C5 H5 120.6
C6 C5 H5 120.6
C1 C6 C5 120.11(19)
C1 C6 C7 114.15(18)
C5 C6 C7 125.62(19)
O2 C7 C6 123.46(19)
O2 C7 C8 126.70(19)
C6 C7 C8 109.76(17)
C9 C8 C7 132.42(18)
C9 C8 S1 116.71(15)
C7 C8 S1 110.86(14)
C8 C9 C10 116.64(18)
C8 C9 C16 126.86(18)
C10 C9 C16 116.42(17)
C15 C10 C11 119.04(18)
C15 C10 C9 121.53(18)
C11 C10 C9 119.42(17)
O3 C11 C12 124.80(18)
O3 C11 C10 114.66(17)
C12 C11 C10 120.54(18)
C11 C12 C13 119.32(18)
C11 C12 H12 120.3
C13 C12 H12 120.3
C14 C13 C12 121.02(19)
C14 C13 H13 119.5
C12 C13 H13 119.5
C13 C14 C15 119.28(19)
C13 C14 H14 120.4
C15 C14 H14 120.4
C10 C15 C14 120.78(19)
C10 C15 H15 119.6
C14 C15 H15 119.6
C18 C16 C17 107.50(16)
C18 C16 C19 110.86(17)
C17 C16 C19 107.45(17)
C18 C16 C9 112.24(17)
C17 C16 C9 111.18(16)
C19 C16 C9 107.53(16)
C16 C17 H17A 109.5
C16 C17 H17B 109.5
H17A C17 H17B 109.5
C16 C17 H17C 109.5
H17A C17 H17C 109.5
H17B C17 H17C 109.5
C16 C18 H18A 109.5
C16 C18 H18B 109.5
H18A C18 H18B 109.5
C16 C18 H18C 109.5
H18A C18 H18C 109.5
H18B C18 H18C 109.5
C16 C19 H19A 109.5
C16 C19 H19B 109.5
H19A C19 H19B 109.5
C16 C19 H19C 109.5
H19A C19 H19C 109.5
H19B C19 H19C 109.5
O3 C20 H20A 109.5
O3 C20 H20B 109.5
H20A C20 H20B 109.5
O3 C20 H20C 109.5
H20A C20 H20C 109.5
H20B C20 H20C 109.5
C26 C21 C22 121.30(19)
C26 C21 S2 114.81(16)
C22 C21 S2 123.89(16)
C23 C22 C21 117.6(2)
C23 C22 H22 121.2
C21 C22 H22 121.2
C22 C23 C24 121.4(2)
C22 C23 H23 119.3
C24 C23 H23 119.3
C25 C24 C23 120.5(2)
C25 C24 H24 119.8
C23 C24 H24 119.8
C24 C25 C26 118.5(2)
C24 C25 H25 120.7
C26 C25 H25 120.7
C21 C26 C25 120.6(2)
C21 C26 C27 113.79(18)
C25 C26 C27 125.56(19)
O5 C27 C26 122.93(19)
O5 C27 C28 127.32(19)
C26 C27 C28 109.72(17)
C29 C28 C27 131.33(18)
C29 C28 S2 117.57(15)
C27 C28 S2 111.09(14)
C28 C29 C30 117.32(18)
C28 C29 C36 126.44(18)
C30 C29 C36 116.23(17)
C35 C30 C31 118.99(18)
C35 C30 C29 121.82(17)
C31 C30 C29 119.15(17)
O6 C31 C32 124.51(18)
O6 C31 C30 115.04(17)
C32 C31 C30 120.45(18)
C31 C32 C33 119.49(19)
C31 C32 H32 120.3
C33 C32 H32 120.3
C34 C33 C32 120.76(19)
C34 C33 H33 119.6
C32 C33 H33 119.6
C33 C34 C35 119.46(19)
C33 C34 H34 120.3
C35 C34 H34 120.3
C30 C35 C34 120.84(19)
C30 C35 H35 119.6
C34 C35 H35 119.6
C39 C36 C37 106.83(17)
C39 C36 C29 111.46(16)
C37 C36 C29 111.84(16)
C39 C36 C38 112.19(17)
C37 C36 C38 106.99(17)
C29 C36 C38 107.49(16)
C36 C37 H37A 109.5
C36 C37 H37B 109.5
H37A C37 H37B 109.5
C36 C37 H37C 109.5
H37A C37 H37C 109.5
H37B C37 H37C 109.5
C36 C38 H38A 109.5
C36 C38 H38B 109.5
H38A C38 H38B 109.5
C36 C38 H38C 109.5
H38A C38 H38C 109.5
H38B C38 H38C 109.5
C36 C39 H39A 109.5
C36 C39 H39B 109.5
H39A C39 H39B 109.5
C36 C39 H39C 109.5
H39A C39 H39C 109.5
H39B C39 H39C 109.5
O6 C40 H40A 109.5
O6 C40 H40B 109.5
H40A C40 H40B 109.5
O6 C40 H40C 109.5
H40A C40 H40C 109.5
H40B C40 H40C 109.5

loop_
_geom_bond_atom_site_label_1
_geom_bond_atom_site_label_2
_geom_bond_distance
S1 O1 1.4932(16)
S1 C1 1.787(2)
S1 C8 1.823(2)
S2 O4 1.4915(16)
S2 C21 1.787(2)
S2 C28 1.824(2)
O2 C7 1.215(3)
O3 C11 1.365(2)
O3 C20 1.430(2)
O5 C27 1.215(2)
O6 C31 1.366(2)
O6 C40 1.427(2)
C1 C6 1.385(3)
C1 C2 1.387(3)
C2 C3 1.386(3)
C2 H2 0.9500
C3 C4 1.396(3)
C3 H3 0.9500
C4 C5 1.384(3)
C4 H4 0.9500
C5 C6 1.394(3)
C5 H5 0.9500
C6 C7 1.479(3)
C7 C8 1.505(3)
C8 C9 1.350(3)
C9 C10 1.504(3)
C9 C16 1.543(3)
C10 C15 1.391(3)
C10 C11 1.399(3)
C11 C12 1.390(3)
C12 C13 1.391(3)
C12 H12 0.9500
C13 C14 1.382(3)
C13 H13 0.9500
C14 C15 1.395(3)
C14 H14 0.9500
C15 H15 0.9500
C16 C18 1.538(3)
C16 C17 1.538(3)
C16 C19 1.541(3)
C17 H17A 0.9800
C17 H17B 0.9800
C17 H17C 0.9800
C18 H18A 0.9800
C18 H18B 0.9800
C18 H18C 0.9800
C19 H19A 0.9800
C19 H19B 0.9800
C19 H19C 0.9800
C20 H20A 0.9800
C20 H20B 0.9800
C20 H20C 0.9800
C21 C26 1.386(3)
C21 C22 1.390(3)
C22 C23 1.384(3)
C22 H22 0.9500
C23 C24 1.395(3)
C23 H23 0.9500
C24 C25 1.382(3)
C24 H24 0.9500
C25 C26 1.389(3)
C25 H25 0.9500
C26 C27 1.482(3)
C27 C28 1.501(3)
C28 C29 1.354(3)
C29 C30 1.501(3)
C29 C36 1.541(3)
C30 C35 1.388(3)
C30 C31 1.399(3)
C31 C32 1.386(3)
C32 C33 1.390(3)
C32 H32 0.9500
C33 C34 1.380(3)
C33 H33 0.9500
C34 C35 1.390(3)
C34 H34 0.9500
C35 H35 0.9500
C36 C39 1.537(3)
C36 C37 1.538(3)
C36 C38 1.543(3)
C37 H37A 0.9800
C37 H37B 0.9800
C37 H37C 0.9800
C38 H38A 0.9800
C38 H38B 0.9800
C38 H38C 0.9800
C39 H39A 0.9800
C39 H39B 0.9800
C39 H39C 0.9800
C40 H40A 0.9800
C40 H40B 0.9800
C40 H40C 0.9800

loop_
_geom_torsion_atom_site_label_1
_geom_torsion_atom_site_label_2
_geom_torsion_atom_site_label_3
_geom_torsion_atom_site_label_4
_geom_torsion
O1 S1 C1 C6 -103.08(17)
C8 S1 C1 C6 7.85(17)
O1 S1 C1 C2 76.9(2)
C8 S1 C1 C2 -172.15(19)
C6 C1 C2 C3 2.7(3)
S1 C1 C2 C3 -177.31(17)
C1 C2 C3 C4 0.5(3)
C2 C3 C4 C5 -2.3(4)
C3 C4 C5 C6 0.9(4)
C2 C1 C6 C5 -4.1(3)
S1 C1 C6 C5 175.86(17)
C2 C1 C6 C7 172.1(2)
S1 C1 C6 C7 -7.9(2)
C4 C5 C6 C1 2.3(3)
C4 C5 C6 C7 -173.5(2)
C1 C6 C7 O2 -173.6(2)
C5 C6 C7 O2 2.4(4)
C1 C6 C7 C8 3.3(3)
C5 C6 C7 C8 179.3(2)
O2 C7 C8 C9 0.4(4)
C6 C7 C8 C9 -176.4(2)
O2 C7 C8 S1 179.2(2)
C6 C7 C8 S1 2.5(2)
O1 S1 C8 C9 -78.43(18)
C1 S1 C8 C9 173.42(17)
O1 S1 C8 C7 102.52(15)
C1 S1 C8 C7 -5.63(16)
C7 C8 C9 C10 -178.6(2)
S1 C8 C9 C10 2.6(2)
C7 C8 C9 C16 4.8(4)
S1 C8 C9 C16 -174.01(15)
C8 C9 C10 C15 -79.2(3)
C16 C9 C10 C15 97.8(2)
C8 C9 C10 C11 101.2(2)
C16 C9 C10 C11 -81.8(2)
C20 O3 C11 C12 1.3(3)
C20 O3 C11 C10 -179.31(17)
C15 C10 C11 O3 179.63(18)
C9 C10 C11 O3 -0.8(3)
C15 C10 C11 C12 -1.0(3)
C9 C10 C11 C12 178.63(18)
O3 C11 C12 C13 -179.59(19)
C10 C11 C12 C13 1.1(3)
C11 C12 C13 C14 -0.3(3)
C12 C13 C14 C15 -0.6(3)
C11 C10 C15 C14 0.1(3)
C9 C10 C15 C14 -179.52(19)
C13 C14 C15 C10 0.7(3)
C8 C9 C16 C18 -61.3(3)
C10 C9 C16 C18 122.10(19)
C8 C9 C16 C17 178.3(2)
C10 C9 C16 C17 1.6(2)
C8 C9 C16 C19 60.9(3)
C10 C9 C16 C19 -115.72(19)
O4 S2 C21 C26 -113.39(16)
C28 S2 C21 C26 -0.84(17)
O4 S2 C21 C22 66.4(2)
C28 S2 C21 C22 178.91(19)
C26 C21 C22 C23 3.0(3)
S2 C21 C22 C23 -176.70(17)
C21 C22 C23 C24 -1.6(3)
C22 C23 C24 C25 -0.7(4)
C23 C24 C25 C26 1.7(4)
C22 C21 C26 C25 -2.2(3)
S2 C21 C26 C25 177.60(17)
C22 C21 C26 C27 176.84(19)
S2 C21 C26 C27 -3.4(2)
C24 C25 C26 C21 -0.3(3)
C24 C25 C26 C27 -179.1(2)
C21 C26 C27 O5 -171.2(2)
C25 C26 C27 O5 7.8(3)
C21 C26 C27 C28 6.8(2)
C25 C26 C27 C28 -174.2(2)
O5 C27 C28 C29 -8.5(4)
C26 C27 C28 C29 173.6(2)
O5 C27 C28 S2 170.65(19)
C26 C27 C28 S2 -7.3(2)
O4 S2 C28 C29 -68.06(18)
C21 S2 C28 C29 -176.01(17)
O4 S2 C28 C27 112.66(14)
C21 S2 C28 C27 4.72(15)
C27 C28 C29 C30 -178.68(19)
S2 C28 C29 C30 2.2(2)
C27 C28 C29 C36 2.9(3)
S2 C28 C29 C36 -176.20(15)
C28 C29 C30 C35 -82.6(2)
C36 C29 C30 C35 96.0(2)
C28 C29 C30 C31 100.0(2)
C36 C29 C30 C31 -81.4(2)
C40 O6 C31 C32 3.8(3)
C40 O6 C31 C30 -176.41(18)
C35 C30 C31 O6 179.78(18)
C29 C30 C31 O6 -2.8(3)
C35 C30 C31 C32 -0.4(3)
C29 C30 C31 C32 176.98(18)
O6 C31 C32 C33 179.64(19)
C30 C31 C32 C33 -0.1(3)
C31 C32 C33 C34 0.4(3)
C32 C33 C34 C35 -0.1(3)
C31 C30 C35 C34 0.7(3)
C29 C30 C35 C34 -176.62(19)
C33 C34 C35 C30 -0.4(3)
C28 C29 C36 C39 -58.7(3)
C30 C29 C36 C39 122.84(18)
C28 C29 C36 C37 -178.24(19)
C30 C29 C36 C37 3.3(2)
C28 C29 C36 C38 64.6(2)
C30 C29 C36 C38 -113.83(18)
